data_7128373
loop_
_publ_author_name
'Kobayashi, Ryosuke'
'Yumura, Takashi'
'Imoto, Hiroaki'
'Naka, Kensuke'

_publ_section_title
;
 Homo- and hetero-metallophilicity-driven synthesis of highly emissive and
 stimuli-responsive Au(I)-Cu(I) double salts.
;
_journal_issue 44
_journal_name_full 'Chemical communications (Cambridge, England)'
_journal_page_first 5382
_journal_page_last 5385
_journal_paper_doi 10.1039/d1cc01316e
_journal_volume 57
_journal_year 2021
_chemical_formula_moiety 'C50 H44 As4 Au2 Cl4 Cu2'
_chemical_formula_sum 'C50 H44 As4 Au2 Cl4 Cu2'
_chemical_formula_weight 1607.34
_space_group_crystal_system monoclinic
_space_group_IT_number 15
_space_group_name_Hall '-C 2yc'
_space_group_name_H-M_alt 'C 1 2/c 1'
_atom_sites_solution_hydrogens geom
_atom_sites_solution_primary iterative
_audit_creation_date 2020-12-16
_audit_creation_method
;
Olex2 1.3-ac4
(compiled 2019.04.23 svn.r3594 for Rigaku Oxford Diffraction, GUI svn.r5739)
;
_audit_update_record
;
2021-02-24 deposited with the CCDC.	2021-04-29 downloaded from the CCDC.
;
_cell_angle_alpha 90
_cell_angle_beta 114.380(6)
_cell_angle_gamma 90
_cell_formula_units_Z 4
_cell_length_a 22.036(4)
_cell_length_b 15.6209(18)
_cell_length_c 16.343(3)
_cell_measurement_reflns_used 4514
_cell_measurement_temperature 298.15
_cell_measurement_theta_max 54.971
_cell_measurement_theta_min 6.133
_cell_volume 5124.0(15)
_computing_molecular_graphics 'Olex2 (Dolomanov et al., 2009)'
_computing_publication_material 'Olex2 (Dolomanov et al., 2009)'
_computing_structure_refinement 'ShelXL (Sheldrick, 2015)'
_computing_structure_solution 'olex2.solve (Bourhis et al., 2015)'
_diffrn_ambient_temperature 298.15
_diffrn_measured_fraction_theta_full 0.998
_diffrn_measured_fraction_theta_max 0.994
_diffrn_measurement_device_type 'XtaLAB mini'
_diffrn_radiation_type MoK\a
_diffrn_radiation_wavelength 0.71075
_diffrn_reflns_av_R_equivalents 0.0610
_diffrn_reflns_av_unetI/netI 0.0427
_diffrn_reflns_Laue_measured_fraction_full 0.998
_diffrn_reflns_Laue_measured_fraction_max 0.994
_diffrn_reflns_limit_h_max 28
_diffrn_reflns_limit_h_min -28
_diffrn_reflns_limit_k_max 20
_diffrn_reflns_limit_k_min -20
_diffrn_reflns_limit_l_max 21
_diffrn_reflns_limit_l_min -21
_diffrn_reflns_number 26763
_diffrn_reflns_point_group_measured_fraction_full 0.998
_diffrn_reflns_point_group_measured_fraction_max 0.994
_diffrn_reflns_theta_full 25.242
_diffrn_reflns_theta_max 27.484
_diffrn_reflns_theta_min 3.067
_exptl_absorpt_coefficient_mu 9.333
_exptl_absorpt_correction_T_max 1.000
_exptl_absorpt_correction_T_min 0.6673
_exptl_absorpt_correction_type numerical
_exptl_absorpt_process_details 'NUMABS(Rigaku, 1999)'
_exptl_crystal_colour colourless
_exptl_crystal_density_diffrn 2.084
_exptl_crystal_description prism
_exptl_crystal_F_000 3040
_exptl_crystal_recrystallization_method
'The material was recrystallised from a mixture of DCM and methanol by solvent layering.'
_exptl_crystal_size_max 0.1
_exptl_crystal_size_mid 0.1
_exptl_crystal_size_min 0.1
_refine_diff_density_max 1.384
_refine_diff_density_min -1.171
_refine_diff_density_rms 0.126
_refine_ls_extinction_method none
_refine_ls_goodness_of_fit_ref 1.044
_refine_ls_hydrogen_treatment constr
_refine_ls_matrix_type full
_refine_ls_number_parameters 330
_refine_ls_number_reflns 5856
_refine_ls_number_restraints 168
_refine_ls_restrained_S_all 1.033
_refine_ls_R_factor_all 0.0817
_refine_ls_R_factor_gt 0.0485
_refine_ls_shift/su_max 0.001
_refine_ls_shift/su_mean 0.000
_refine_ls_structure_factor_coef Fsqd
_refine_ls_weighting_details 'w=1/[\s^2^(Fo^2^)+(0.0618P)^2^+13.5666P] where P=(Fo^2^+2Fc^2^)/3'
_refine_ls_weighting_scheme calc
_refine_ls_wR_factor_gt 0.1168
_refine_ls_wR_factor_ref 0.1364
_reflns_Friedel_coverage 0.000
_reflns_number_gt 3803
_reflns_number_total 5856
_reflns_threshold_expression 'I > 2\s(I)'
_cod_data_source_file d1cc01316e2.cif
_cod_data_source_block As-AuCuCl_c
_cod_depositor_comments 'Adding full bibliography for 7128370--7128375.cif.'
_cod_original_cell_volume 5124.0(13)
_cod_database_code 7128373
_shelx_shelxl_version_number 2018/3
_shelx_space_group_comment
;
The symmetry employed for this shelxl refinement is uniquely defined
by the following loop, which should always be used as a source of
symmetry information in preference to the above space-group names.
They are only intended as comments.
;
_shelx_estimated_absorpt_t_max 0.257
_shelx_estimated_absorpt_t_min 0.257
_olex2_refinement_description
;
1. Fixed Uiso
 At 1.2 times of:
  All C(H) groups, All C(H,H) groups
2. Restrained distances
 C24B-C19B \\sim C24A-C19A
 with sigma of 0.02
 C24B-C23B \\sim C24A-C23A
 with sigma of 0.02
 C19B-C20B \\sim C19A-C20A
 with sigma of 0.02
 As2-C19B \\sim As2-C19A
 with sigma of 0.02
 C19B-C21B \\sim C19A-C21A
 with sigma of 0.04
 C20B-C21B \\sim C20A-C21A
 with sigma of 0.02
 C21B-C22B \\sim C21A-C22A
 with sigma of 0.02
 C21B-C23B \\sim C21A-C23A
 with sigma of 0.04
 C19B-C23B \\sim C19A-C23A
 with sigma of 0.04
 C22B-C23B \\sim C22A-C23A
 with sigma of 0.02
 C20B-C22B \\sim C20A-C22A
 with sigma of 0.04
 As2-C24B \\sim As2-C24A
 with sigma of 0.04
 As2-C20B \\sim As2-C20A
 with sigma of 0.04
 C24B-C20B \\sim C24A-C20A
 with sigma of 0.04
 C24B-C22B \\sim C24A-C22A
 with sigma of 0.04
3. Restrained planarity
 C20A, C19A, C24A, C23A, C22A, C21A
 with sigma of 0.1
4. Uiso/Uaniso restraints and constraints
C20B \\sim C20A: within 2A with sigma of 0.04 and sigma for terminal atoms of
0.08
5. Rigid body (RIGU) restrains
 C19B, C22B
 with sigma for 1-2 distances of 0.004 and sigma for 1-3 distances of 0.004
 C19B, C24B, C23B, C22B, C21B, C20B
 with sigma for 1-2 distances of 0.004 and sigma for 1-3 distances of 0.004
 C11A, C9A, C8A, C10A, C12A, C7A
 with sigma for 1-2 distances of 0.004 and sigma for 1-3 distances of 0.004
 C7B, C8B, C9B, C10B, C11B, C12B
 with sigma for 1-2 distances of 0.004 and sigma for 1-3 distances of 0.004
 C24B, C19B, C22B, C20B, C23B, C21B
 with sigma for 1-2 distances of 0.004 and sigma for 1-3 distances of 0.004
 C19A, C20A, C23A, C21A, C24A, C22A
 with sigma for 1-2 distances of 0.004 and sigma for 1-3 distances of 0.004
6. Others
 Sof(C7B)=Sof(C8B)=Sof(H8B)=Sof(C9B)=Sof(H9B)=Sof(C10B)=Sof(H10B)=Sof(C11B)=
 Sof(H11B)=Sof(C12B)=Sof(H12B)=1-FVAR(1)
 Sof(C7A)=Sof(C8A)=Sof(H8A)=Sof(C9A)=Sof(H9A)=Sof(C10A)=Sof(H10A)=Sof(C11A)=
 Sof(H11A)=Sof(C12A)=Sof(H12A)=FVAR(1)
 Sof(C19A)=Sof(C20A)=Sof(H20A)=Sof(C21A)=Sof(H21A)=Sof(C22A)=Sof(H22A)=
 Sof(C23A)=Sof(H23A)=Sof(C24A)=Sof(H24A)=1-FVAR(2)
 Sof(C24B)=Sof(H24B)=Sof(C19B)=Sof(C20B)=Sof(H20B)=Sof(C21B)=Sof(H21B)=
 Sof(C22B)=Sof(H22B)=Sof(C23B)=Sof(H23B)=FVAR(2)
7.a Secondary CH2 refined with riding coordinates:
 C25(H25A,H25B)
7.b Aromatic/amide H refined with riding coordinates:
 C8B(H8B), C9B(H9B), C10B(H10B), C11B(H11B), C12B(H12B), C14(H14), C15(H15),
 C16(H16), C17(H17), C18(H18), C6(H6), C5(H5), C4(H4), C3(H3), C2(H2),
 C24B(H24B), C20B(H20B), C21B(H21B), C22B(H22B), C23B(H23B), C8A(H8A), C9A(H9A),
  C10A(H10A), C11A(H11A), C12A(H12A), C20A(H20A), C21A(H21A), C22A(H22A),
 C23A(H23A), C24A(H24A)
7.c Fitted hexagon refined as free rotating group:
 C7B(C8B,C9B,C10B,C11B,C12B), C13(C14,C15,C16,C17,C18), C24B(C19B,C20B,C21B,
 C22B,C23B), C7A(C8A,C9A,C10A,C11A,C12A), C19A(C20A,C21A,C22A,C23A,C24A)
;
_olex2_exptl_crystal_mounting_method 'The crystal was mounted on a glass fibre.'
_olex2_submission_special_instructions 'No special instructions were received'

loop_
_space_group_symop_operation_xyz
'x, y, z'
'-x, y, -z+1/2'
'x+1/2, y+1/2, z'
'-x+1/2, y+1/2, -z+1/2'
'-x, -y, -z'
'x, -y, z-1/2'
'-x+1/2, -y+1/2, -z'
'x+1/2, -y+1/2, z-1/2'

loop_
_atom_site_label
_atom_site_type_symbol
_atom_site_fract_x
_atom_site_fract_y
_atom_site_fract_z
_atom_site_U_iso_or_equiv
_atom_site_adp_type
_atom_site_occupancy
_atom_site_site_symmetry_order
_atom_site_calc_flag
_atom_site_refinement_flags_posn
_atom_site_refinement_flags_adp
_atom_site_refinement_flags_occupancy
_atom_site_disorder_assembly
_atom_site_disorder_group
Au1 Au 0.19705(2) 0.70308(2) 0.02407(2) 0.06647(14) Uani 1 1 d . . . . .
As1 As 0.16810(4) 0.62828(5) -0.11578(5) 0.0600(2) Uani 1 1 d . . . . .
As2 As 0.20780(5) 0.79779(5) 0.14555(6) 0.0644(2) Uani 1 1 d D . . . .
Cu1 Cu 0.23438(9) 0.53531(8) 0.09799(9) 0.1043(5) Uani 1 1 d . . . . .
Cl2 Cl 0.1531(2) 0.5466(2) 0.1307(2) 0.1299(12) Uani 1 1 d . . . . .
Cl1 Cl 0.3204(2) 0.5164(2) 0.0782(2) 0.1297(11) Uani 1 1 d . . . . .
C7B C 0.112(2) 0.690(3) -0.228(2) 0.070(11) Uani 0.34(6) 1 d . U P A 2
C8B C 0.0967(19) 0.648(3) -0.309(3) 0.070(9) Uani 0.34(6) 1 d G U P A 2
H8B H 0.113722 0.593156 -0.308928 0.084 Uiso 0.34(6) 1 calc R . P A 2
C9B C 0.0560(18) 0.686(4) -0.390(2) 0.103(13) Uani 0.34(6) 1 d G U P A 2
H9B H 0.045878 0.657679 -0.443672 0.123 Uiso 0.34(6) 1 calc R . P A 2
C10B C 0.0305(17) 0.768(4) -0.390(3) 0.107(16) Uani 0.34(6) 1 d G U P A 2
H10B H 0.003325 0.793544 -0.443771 0.128 Uiso 0.34(6) 1 calc R . P A 2
C11B C 0.046(3) 0.810(4) -0.309(4) 0.114(18) Uani 0.34(6) 1 d G U P A 2
H11B H 0.028614 0.864886 -0.309124 0.137 Uiso 0.34(6) 1 calc R . P A 2
C12B C 0.086(3) 0.772(3) -0.228(3) 0.095(13) Uani 0.34(6) 1 d G U P A 2
H12B H 0.096458 0.800364 -0.174378 0.114 Uiso 0.34(6) 1 calc R . P A 2
C13 C 0.2490(4) 0.7606(4) 0.2670(3) 0.074(2) Uani 1 1 d . . . . .
C14 C 0.2519(4) 0.8159(4) 0.3352(5) 0.112(4) Uani 1 1 d G . . . .
H14 H 0.232175 0.869667 0.321070 0.135 Uiso 1 1 calc R . . . .
C15 C 0.2844(5) 0.7908(6) 0.4244(4) 0.144(6) Uani 1 1 d G . . . .
H15 H 0.286365 0.827795 0.470062 0.173 Uiso 1 1 calc R . . . .
C16 C 0.3139(4) 0.7105(6) 0.4455(4) 0.115(4) Uani 1 1 d G . . . .
H16 H 0.335622 0.693682 0.505216 0.138 Uiso 1 1 calc R . . . .
C17 C 0.3109(4) 0.6552(5) 0.3773(6) 0.113(4) Uani 1 1 d G . . . .
H17 H 0.330690 0.601440 0.391377 0.135 Uiso 1 1 calc R . . . .
C18 C 0.2785(4) 0.6803(4) 0.2880(5) 0.095(3) Uani 1 1 d G . . . .
H18 H 0.276500 0.643311 0.242384 0.114 Uiso 1 1 calc R . . . .
C1 C 0.1209(4) 0.5224(5) -0.1262(5) 0.0622(19) Uani 1 1 d . . . . .
C6 C 0.1432(5) 0.4473(6) -0.1464(7) 0.091(3) Uani 1 1 d . . . . .
H6 H 0.181453 0.446298 -0.157156 0.110 Uiso 1 1 calc R . . . .
C5 C 0.1080(8) 0.3720(7) -0.1508(9) 0.118(4) Uani 1 1 d . . . . .
H5 H 0.123058 0.320102 -0.163270 0.141 Uiso 1 1 calc R . . . .
C4 C 0.0511(9) 0.3751(11) -0.1367(9) 0.135(6) Uani 1 1 d . . . . .
H4 H 0.026972 0.325341 -0.140481 0.162 Uiso 1 1 calc R . . . .
C3 C 0.0302(7) 0.4494(11) -0.1174(10) 0.128(5) Uani 1 1 d . . . . .
H3 H -0.008799 0.450922 -0.108312 0.154 Uiso 1 1 calc R . . . .
C2 C 0.0650(5) 0.5233(7) -0.1109(8) 0.098(3) Uani 1 1 d . . . . .
H2 H 0.050267 0.574328 -0.095869 0.117 Uiso 1 1 calc R . . . .
C25 C 0.2429(4) 0.6002(5) -0.1436(6) 0.0636(19) Uani 1 1 d . . . . .
H25A H 0.226907 0.572234 -0.201760 0.076 Uiso 1 1 calc R . . . .
H25B H 0.272088 0.560638 -0.098976 0.076 Uiso 1 1 calc R . . . .
C24B C 0.0698(6) 0.7969(8) 0.0963(9) 0.084(5) Uani 0.509(11) 1 d D U P B 3
H24B H 0.071624 0.747607 0.065523 0.101 Uiso 0.509(11) 1 calc R . P B 3
C19B C 0.1280(5) 0.8413(8) 0.1469(11) 0.060(5) Uani 0.509(11) 1 d DG U P B 3
C20B C 0.1252(6) 0.9150(9) 0.1929(12) 0.121(9) Uani 0.509(11) 1 d DG U P B 3
H20B H 0.164156 0.944735 0.226750 0.145 Uiso 0.509(11) 1 calc R . P B 3
C21B C 0.0644(7) 0.9443(9) 0.1885(12) 0.132(10) Uani 0.509(11) 1 d DG U P B 3
H21B H 0.062571 0.993561 0.219286 0.159 Uiso 0.509(11) 1 calc R . P B 3
C22B C 0.0062(5) 0.8998(11) 0.1379(12) 0.102(7) Uani 0.509(11) 1 d DG U P B 3
H22B H -0.034488 0.919410 0.134940 0.123 Uiso 0.509(11) 1 calc R . P B 3
C23B C 0.0089(5) 0.8262(10) 0.0919(10) 0.100(7) Uani 0.509(11) 1 d DG U P B 3
H23B H -0.029963 0.796434 0.058059 0.120 Uiso 0.509(11) 1 calc R . P B 3
C7A C 0.1126(10) 0.6966(13) -0.2109(14) 0.078(6) Uani 0.66(6) 1 d . U P A 1
C8A C 0.0818(13) 0.6652(11) -0.2980(15) 0.096(7) Uani 0.66(6) 1 d G U P A 1
H8A H 0.085321 0.607463 -0.309249 0.115 Uiso 0.66(6) 1 calc R . P A 1
C9A C 0.0459(11) 0.7201(17) -0.3683(15) 0.105(7) Uani 0.66(6) 1 d G U P A 1
H9A H 0.025292 0.699041 -0.426653 0.126 Uiso 0.66(6) 1 calc R . P A 1
C10A C 0.0407(11) 0.8064(17) -0.352(2) 0.124(9) Uani 0.66(6) 1 d G U P A 1
H10A H 0.016612 0.843089 -0.398603 0.149 Uiso 0.66(6) 1 calc R . P A 1
C11A C 0.0714(15) 0.8378(12) -0.264(2) 0.119(8) Uani 0.66(6) 1 d G U P A 1
H11A H 0.067960 0.895560 -0.253149 0.142 Uiso 0.66(6) 1 calc R . P A 1
C12A C 0.1074(13) 0.7829(14) -0.1941(17) 0.095(6) Uani 0.66(6) 1 d G U P A 1
H12A H 0.127988 0.803983 -0.135744 0.114 Uiso 0.66(6) 1 calc R . P A 1
C19A C 0.1205(5) 0.8468(8) 0.1240(11) 0.062(5) Uani 0.491(11) 1 d D U P B 4
C20A C 0.0938(7) 0.9178(8) 0.0697(11) 0.088(6) Uani 0.491(11) 1 d DG U P B 4
H20A H 0.116566 0.942812 0.038934 0.105 Uiso 0.491(11) 1 calc R . P B 4
C21A C 0.0331(7) 0.9513(9) 0.0612(11) 0.105(7) Uani 0.491(11) 1 d DG U P B 4
H21A H 0.015213 0.998800 0.024872 0.127 Uiso 0.491(11) 1 calc R . P B 4
C22A C -0.0010(6) 0.9139(12) 0.1072(13) 0.121(9) Uani 0.491(11) 1 d DG U P B 4
H22A H -0.041593 0.936365 0.101529 0.145 Uiso 0.491(11) 1 calc R . P B 4
C23A C 0.0257(8) 0.8430(12) 0.1615(13) 0.130(10) Uani 0.491(11) 1 d DG U P B 4
H23A H 0.002955 0.817940 0.192247 0.156 Uiso 0.491(11) 1 calc R . P B 4
C24A C 0.0865(8) 0.8094(10) 0.1699(12) 0.125(10) Uani 0.491(11) 1 d DG U P B 4
H24A H 0.104309 0.761951 0.206311 0.150 Uiso 0.491(11) 1 calc R . P B 4

loop_
_atom_site_aniso_label
_atom_site_aniso_U_11
_atom_site_aniso_U_22
_atom_site_aniso_U_33
_atom_site_aniso_U_23
_atom_site_aniso_U_13
_atom_site_aniso_U_12
Au1 0.0715(2) 0.0591(2) 0.0822(2) -0.01215(15) 0.0453(2) -0.00991(15)
As1 0.0573(5) 0.0580(4) 0.0703(5) -0.0041(4) 0.0318(4) -0.0068(4)
As2 0.0675(5) 0.0606(5) 0.0792(5) -0.0123(4) 0.0444(5) -0.0129(4)
Cu1 0.1478(13) 0.0783(8) 0.0889(8) 0.0011(7) 0.0511(9) -0.0033(8)
Cl2 0.152(3) 0.133(3) 0.114(2) -0.008(2) 0.064(2) -0.049(2)
Cl1 0.146(3) 0.138(3) 0.104(2) 0.017(2) 0.052(2) 0.026(2)
C7B 0.07(3) 0.073(18) 0.086(16) 0.022(14) 0.050(17) 0.008(16)
C8B 0.042(15) 0.10(2) 0.083(15) 0.016(12) 0.036(12) 0.000(13)
C9B 0.07(2) 0.14(3) 0.097(17) 0.048(18) 0.033(15) 0.01(2)
C10B 0.07(2) 0.15(3) 0.09(2) 0.06(2) 0.030(18) 0.02(2)
C11B 0.10(3) 0.13(3) 0.10(2) 0.06(2) 0.03(2) 0.03(2)
C12B 0.10(3) 0.09(2) 0.09(2) 0.037(17) 0.03(2) 0.05(2)
C13 0.086(6) 0.070(5) 0.081(6) -0.007(5) 0.049(5) -0.019(5)
C14 0.161(12) 0.112(9) 0.084(7) -0.015(6) 0.070(8) -0.021(8)
C15 0.233(19) 0.130(12) 0.103(10) -0.002(8) 0.103(12) -0.005(11)
C16 0.106(10) 0.154(13) 0.088(8) 0.015(8) 0.043(7) -0.029(9)
C17 0.111(10) 0.095(8) 0.116(9) 0.014(8) 0.031(8) -0.009(7)
C18 0.098(8) 0.086(7) 0.100(8) -0.013(6) 0.039(7) -0.015(6)
C1 0.054(5) 0.067(5) 0.060(4) -0.001(4) 0.018(4) -0.016(4)
C6 0.091(7) 0.078(6) 0.100(7) -0.022(6) 0.034(6) -0.030(6)
C5 0.145(12) 0.075(7) 0.128(10) -0.005(7) 0.050(9) -0.031(7)
C4 0.146(14) 0.133(12) 0.110(9) -0.001(9) 0.035(9) -0.086(11)
C3 0.091(9) 0.149(12) 0.148(12) 0.005(11) 0.051(8) -0.052(9)
C2 0.073(6) 0.101(7) 0.134(9) -0.008(7) 0.057(7) -0.022(6)
C25 0.059(5) 0.062(4) 0.072(5) -0.003(4) 0.029(4) -0.005(4)
C24B 0.067(9) 0.089(12) 0.079(11) -0.008(9) 0.013(8) -0.009(8)
C19B 0.055(9) 0.075(11) 0.053(9) -0.006(7) 0.026(7) -0.009(8)
C20B 0.072(10) 0.124(14) 0.155(18) -0.073(13) 0.035(12) -0.009(10)
C21B 0.092(12) 0.14(2) 0.18(2) -0.054(17) 0.073(14) 0.002(11)
C22B 0.072(11) 0.134(17) 0.123(18) 0.015(12) 0.062(12) 0.001(11)
C23B 0.059(9) 0.128(16) 0.103(15) 0.005(11) 0.024(11) -0.010(10)
C7A 0.055(12) 0.106(11) 0.084(9) 0.014(8) 0.040(8) -0.006(10)
C8A 0.084(16) 0.127(13) 0.080(9) 0.016(8) 0.037(9) 0.019(11)
C9A 0.079(14) 0.124(14) 0.096(12) 0.027(10) 0.021(10) 0.008(12)
C10A 0.13(2) 0.132(15) 0.100(15) 0.028(14) 0.042(14) 0.027(14)
C11A 0.109(19) 0.113(14) 0.116(16) 0.018(11) 0.027(14) 0.026(12)
C12A 0.083(15) 0.112(11) 0.094(13) 0.018(9) 0.039(11) 0.025(10)
C19A 0.079(13) 0.058(10) 0.064(11) -0.020(7) 0.045(10) -0.017(9)
C20A 0.067(10) 0.083(11) 0.122(15) 0.008(9) 0.048(10) -0.005(8)
C21A 0.080(13) 0.095(14) 0.15(2) -0.003(12) 0.051(13) 0.012(10)
C22A 0.12(2) 0.125(19) 0.15(2) -0.024(14) 0.090(18) 0.013(15)
C23A 0.108(19) 0.14(2) 0.18(3) 0.005(17) 0.10(2) -0.002(15)
C24A 0.13(2) 0.13(2) 0.17(3) 0.045(17) 0.12(2) 0.017(14)

loop_
_atom_type_symbol
_atom_type_description
_atom_type_scat_dispersion_real
_atom_type_scat_dispersion_imag
_atom_type_scat_source
C C 0.0033 0.0016 'International Tables Vol C Tables 4.2.6.8 and 6.1.1.4'
H H 0.0000 0.0000 'International Tables Vol C Tables 4.2.6.8 and 6.1.1.4'
As As 0.0499 2.0058 'International Tables Vol C Tables 4.2.6.8 and 6.1.1.4'
Au Au -2.0133 8.8022 'International Tables Vol C Tables 4.2.6.8 and 6.1.1.4'
Cl Cl 0.1484 0.1585 'International Tables Vol C Tables 4.2.6.8 and 6.1.1.4'
Cu Cu 0.3201 1.2651 'International Tables Vol C Tables 4.2.6.8 and 6.1.1.4'

loop_
_geom_angle_atom_site_label_1
_geom_angle_atom_site_label_2
_geom_angle_atom_site_label_3
_geom_angle
_geom_angle_site_symmetry_1
_geom_angle_site_symmetry_3
_geom_angle_publ_flag
As1 Au1 Au1 85.49(2) . 7_565 ?
As1 Au1 As2 168.12(3) . . ?
As1 Au1 Cu1 82.74(3) . . ?
As2 Au1 Au1 95.16(3) . 7_565 ?
As2 Au1 Cu1 107.54(4) . . ?
Cu1 Au1 Au1 114.98(4) . 7_565 ?
C7B As1 Au1 117.4(13) . . ?
C1 As1 Au1 115.1(2) . . ?
C1 As1 C7B 103.2(15) . . ?
C1 As1 C25 105.4(4) . . ?
C25 As1 Au1 114.6(2) . . ?
C25 As1 C7B 99.2(13) . . ?
C7A As1 Au1 109.8(7) . . ?
C7A As1 C1 105.9(8) . . ?
C7A As1 C25 105.3(8) . . ?
C13 As2 Au1 121.0(2) . . ?
C13 As2 C25 103.8(3) . 7_565 ?
C13 As2 C19A 108.4(5) . . ?
C25 As2 Au1 110.9(2) 7_565 . ?
C25 As2 C19A 101.0(5) 7_565 . ?
C19B As2 Au1 117.0(4) . . ?
C19B As2 C13 98.2(5) . . ?
C19B As2 C25 103.6(5) . 7_565 ?
C19A As2 Au1 109.7(5) . . ?
Cl2 Cu1 Au1 84.42(12) . . ?
Cl1 Cu1 Au1 100.76(11) . . ?
Cl1 Cu1 Cl2 173.74(16) . . ?
C8B C7B As1 117.1(17) . . ?
C8B C7B C12B 120.0 . . ?
C12B C7B As1 122.9(17) . . ?
C7B C8B H8B 120.0 . . ?
C7B C8B C9B 120.0 . . ?
C9B C8B H8B 120.0 . . ?
C8B C9B H9B 120.0 . . ?
C8B C9B C10B 120.0 . . ?
C10B C9B H9B 120.0 . . ?
C9B C10B H10B 120.0 . . ?
C9B C10B C11B 120.0 . . ?
C11B C10B H10B 120.0 . . ?
C10B C11B H11B 120.0 . . ?
C12B C11B C10B 120.0 . . ?
C12B C11B H11B 120.0 . . ?
C7B C12B H12B 120.0 . . ?
C11B C12B C7B 120.0 . . ?
C11B C12B H12B 120.0 . . ?
C14 C13 As2 119.5(4) . . ?
C14 C13 C18 120.0 . . ?
C18 C13 As2 120.5(4) . . ?
C13 C14 H14 120.0 . . ?
C13 C14 C15 120.0 . . ?
C15 C14 H14 120.0 . . ?
C14 C15 H15 120.0 . . ?
C16 C15 C14 120.0 . . ?
C16 C15 H15 120.0 . . ?
C15 C16 H16 120.0 . . ?
C15 C16 C17 120.0 . . ?
C17 C16 H16 120.0 . . ?
C16 C17 H17 120.0 . . ?
C16 C17 C18 120.0 . . ?
C18 C17 H17 120.0 . . ?
C13 C18 H18 120.0 . . ?
C17 C18 C13 120.0 . . ?
C17 C18 H18 120.0 . . ?
C6 C1 As1 121.8(7) . . ?
C2 C1 As1 118.3(7) . . ?
C2 C1 C6 119.9(9) . . ?
C1 C6 H6 120.3 . . ?
C1 C6 C5 119.4(11) . . ?
C5 C6 H6 120.3 . . ?
C6 C5 H5 120.3 . . ?
C4 C5 C6 119.4(13) . . ?
C4 C5 H5 120.3 . . ?
C5 C4 H4 119.9 . . ?
C3 C4 C5 120.2(12) . . ?
C3 C4 H4 119.9 . . ?
C4 C3 H3 119.5 . . ?
C4 C3 C2 121.1(14) . . ?
C2 C3 H3 119.5 . . ?
C1 C2 C3 120.1(12) . . ?
C1 C2 H2 120.0 . . ?
C3 C2 H2 120.0 . . ?
As1 C25 As2 110.8(4) . 7_565 ?
As1 C25 H25A 109.5 . . ?
As1 C25 H25B 109.5 . . ?
As2 C25 H25A 109.5 7_565 . ?
As2 C25 H25B 109.5 7_565 . ?
H25A C25 H25B 108.1 . . ?
C19B C24B H24B 120.0 . . ?
C19B C24B C23B 120.0 . . ?
C23B C24B H24B 120.0 . . ?
C24B C19B As2 116.5(7) . . ?
C20B C19B As2 123.4(7) . . ?
C20B C19B C24B 120.0 . . ?
C19B C20B H20B 120.0 . . ?
C19B C20B C21B 120.0 . . ?
C21B C20B H20B 120.0 . . ?
C20B C21B H21B 120.0 . . ?
C22B C21B C20B 120.0 . . ?
C22B C21B H21B 120.0 . . ?
C21B C22B H22B 120.0 . . ?
C21B C22B C23B 120.0 . . ?
C23B C22B H22B 120.0 . . ?
C24B C23B H23B 120.0 . . ?
C22B C23B C24B 120.0 . . ?
C22B C23B H23B 120.0 . . ?
C8A C7A As1 121.7(13) . . ?
C8A C7A C12A 120.0 . . ?
C12A C7A As1 118.0(13) . . ?
C7A C8A H8A 120.0 . . ?
C9A C8A C7A 120.0 . . ?
C9A C8A H8A 120.0 . . ?
C8A C9A H9A 120.0 . . ?
C8A C9A C10A 120.0 . . ?
C10A C9A H9A 120.0 . . ?
C9A C10A H10A 120.0 . . ?
C11A C10A C9A 120.0 . . ?
C11A C10A H10A 120.0 . . ?
C10A C11A H11A 120.0 . . ?
C10A C11A C12A 120.0 . . ?
C12A C11A H11A 120.0 . . ?
C7A C12A H12A 120.0 . . ?
C11A C12A C7A 120.0 . . ?
C11A C12A H12A 120.0 . . ?
C20A C19A As2 123.4(8) . . ?
C20A C19A C24A 120.0 . . ?
C24A C19A As2 116.5(8) . . ?
C19A C20A H20A 120.0 . . ?
C19A C20A C21A 120.0 . . ?
C21A C20A H20A 120.0 . . ?
C20A C21A H21A 120.0 . . ?
C20A C21A C22A 120.0 . . ?
C22A C21A H21A 120.0 . . ?
C21A C22A H22A 120.0 . . ?
C23A C22A C21A 120.0 . . ?
C23A C22A H22A 120.0 . . ?
C22A C23A H23A 120.0 . . ?
C22A C23A C24A 120.0 . . ?
C24A C23A H23A 120.0 . . ?
C19A C24A H24A 120.0 . . ?
C23A C24A C19A 120.0 . . ?
C23A C24A H24A 120.0 . . ?

loop_
_geom_bond_atom_site_label_1
_geom_bond_atom_site_label_2
_geom_bond_distance
_geom_bond_site_symmetry_2
_geom_bond_publ_flag
Au1 Au1 3.1193(7) 7_565 ?
Au1 As1 2.4067(9) . ?
Au1 As2 2.4080(9) . ?
Au1 Cu1 2.8607(14) . ?
As1 C7B 1.99(2) . ?
As1 C1 1.923(8) . ?
As1 C25 1.932(8) . ?
As1 C7A 1.866(14) . ?
As2 C13 1.900(5) . ?
As2 C25 1.937(8) 7_565 ?
As2 C19B 1.895(8) . ?
As2 C19A 1.963(9) . ?
Cu1 Cl2 2.078(4) . ?
Cu1 Cl1 2.072(4) . ?
C7B C8B 1.3900 . ?
C7B C12B 1.3900 . ?
C8B H8B 0.9300 . ?
C8B C9B 1.3900 . ?
C9B H9B 0.9300 . ?
C9B C10B 1.3900 . ?
C10B H10B 0.9300 . ?
C10B C11B 1.3900 . ?
C11B H11B 0.9300 . ?
C11B C12B 1.3900 . ?
C12B H12B 0.9300 . ?
C13 C14 1.3900 . ?
C13 C18 1.3900 . ?
C14 H14 0.9300 . ?
C14 C15 1.3900 . ?
C15 H15 0.9300 . ?
C15 C16 1.3900 . ?
C16 H16 0.9300 . ?
C16 C17 1.3900 . ?
C17 H17 0.9300 . ?
C17 C18 1.3900 . ?
C18 H18 0.9300 . ?
C1 C6 1.364(13) . ?
C1 C2 1.357(12) . ?
C6 H6 0.9300 . ?
C6 C5 1.395(15) . ?
C5 H5 0.9300 . ?
C5 C4 1.36(2) . ?
C4 H4 0.9300 . ?
C4 C3 1.33(2) . ?
C3 H3 0.9300 . ?
C3 C2 1.365(16) . ?
C2 H2 0.9300 . ?
C25 H25A 0.9700 . ?
C25 H25B 0.9700 . ?
C24B H24B 0.9300 . ?
C24B C19B 1.3900 . ?
C24B C23B 1.3900 . ?
C19B C20B 1.3900 . ?
C20B H20B 0.9300 . ?
C20B C21B 1.3900 . ?
C21B H21B 0.9300 . ?
C21B C22B 1.3900 . ?
C22B H22B 0.9300 . ?
C22B C23B 1.3900 . ?
C23B H23B 0.9300 . ?
C7A C8A 1.3900 . ?
C7A C12A 1.3900 . ?
C8A H8A 0.9300 . ?
C8A C9A 1.3900 . ?
C9A H9A 0.9300 . ?
C9A C10A 1.3900 . ?
C10A H10A 0.9300 . ?
C10A C11A 1.3900 . ?
C11A H11A 0.9300 . ?
C11A C12A 1.3900 . ?
C12A H12A 0.9300 . ?
C19A C20A 1.3900 . ?
C19A C24A 1.3900 . ?
C20A H20A 0.9300 . ?
C20A C21A 1.3900 . ?
C21A H21A 0.9300 . ?
C21A H21A 1.58(3) 5_575 ?
C21A C22A 1.3900 . ?
C22A H22A 0.9300 . ?
C22A C23A 1.3900 . ?
C23A H23A 0.9300 . ?
C23A C24A 1.3900 . ?
C24A H24A 0.9300 . ?

loop_
_geom_torsion_atom_site_label_1
_geom_torsion_atom_site_label_2
_geom_torsion_atom_site_label_3
_geom_torsion_atom_site_label_4
_geom_torsion
_geom_torsion_site_symmetry_1
_geom_torsion_site_symmetry_2
_geom_torsion_site_symmetry_3
_geom_torsion_site_symmetry_4
_geom_torsion_publ_flag
Au1 As1 C7A C8A -172.0(11) . . . . ?
Au1 As1 C7A C12A 13.9(15) . . . . ?
Au1 As2 C19B C24B 19.3(11) . . . . ?
Au1 As2 C19B C20B -158.9(7) . . . . ?
As1 C7B C8B C9B 178(3) . . . . ?
As1 C7B C12B C11B -178(3) . . . . ?
As1 C1 C6 C5 178.3(8) . . . . ?
As1 C1 C2 C3 -179.9(10) . . . . ?
As1 C7A C8A C9A -174.1(18) . . . . ?
As1 C7A C12A C11A 174.3(17) . . . . ?
As2 C13 C14 C15 -177.3(5) . . . . ?
As2 C13 C18 C17 177.2(5) . . . . ?
As2 C19B C20B C21B 178.1(12) . . . . ?
As2 C19A C20A C21A -176.8(12) . . . . ?
As2 C19A C24A C23A 177.0(11) . . . . ?
C7B C8B C9B C10B 0.0 . . . . ?
C8B C7B C12B C11B 0.0 . . . . ?
C8B C9B C10B C11B 0.0 . . . . ?
C9B C10B C11B C12B 0.0 . . . . ?
C10B C11B C12B C7B 0.0 . . . . ?
C12B C7B C8B C9B 0.0 . . . . ?
C13 As2 C19B C24B -111.9(9) . . . . ?
C13 As2 C19B C20B 70.0(9) . . . . ?
C13 C14 C15 C16 0.0 . . . . ?
C14 C13 C18 C17 0.0 . . . . ?
C14 C15 C16 C17 0.0 . . . . ?
C15 C16 C17 C18 0.0 . . . . ?
C16 C17 C18 C13 0.0 . . . . ?
C18 C13 C14 C15 0.0 . . . . ?
C1 As1 C7A C8A -47.2(13) . . . . ?
C1 As1 C7A C12A 138.6(12) . . . . ?
C1 C6 C5 C4 1.4(18) . . . . ?
C6 C1 C2 C3 -1.3(17) . . . . ?
C6 C5 C4 C3 -1(2) . . . . ?
C5 C4 C3 C2 0(2) . . . . ?
C4 C3 C2 C1 2(2) . . . . ?
C2 C1 C6 C5 -0.2(15) . . . . ?
C25 As1 C7A C8A 64.2(13) . . . . ?
C25 As1 C7A C12A -110.0(13) . . . . ?
C25 As2 C19B C24B 141.7(8) 7_565 . . . ?
C25 As2 C19B C20B -36.5(9) 7_565 . . . ?
C24B C19B C20B C21B 0.0 . . . . ?
C19B C24B C23B C22B 0.0 . . . . ?
C19B C20B C21B C22B 0.0 . . . . ?
C20B C21B C22B C23B 0.0 . . . . ?
C21B C22B C23B C24B 0.0 . . . . ?
C23B C24B C19B As2 -178.2(11) . . . . ?
C23B C24B C19B C20B 0.0 . . . . ?
C7A C8A C9A C10A 0.0 . . . . ?
C8A C7A C12A C11A 0.0 . . . . ?
C8A C9A C10A C11A 0.0 . . . . ?
C9A C10A C11A C12A 0.0 . . . . ?
C10A C11A C12A C7A 0.0 . . . . ?
C12A C7A C8A C9A 0.0 . . . . ?
C19A C20A C21A C22A 0.0 . . . . ?
C20A C19A C24A C23A 0.0 . . . . ?
C20A C21A C22A C23A 0.0 . . . . ?
C21A C22A C23A C24A 0.0 . . . . ?
C22A C23A C24A C19A 0.0 . . . . ?
C24A C19A C20A C21A 0.0 . . . . ?
